data_4311298
loop_
_publ_author_name
'Yukinari Sunatsuki'
'Hiromi Ohta'
'Masaaki Kojima'
'Yuichi Ikuta'
'Yoshiyuki Goto'
'Naohide Matsumoto'
'Seiichiro Iijima'
'Haruo Akashi'
'Sumio Kaizaki'
'Fran\,coise Dahan'
'Jean-Pierre Tuchagues'

_publ_contact_author_address Japan
_publ_contact_author_email kojima@cc.okayama-u.ac.jp
_publ_contact_author_fax +81-86-251-7842
_publ_contact_author_name 'Masaaki KOJIMA'
_publ_contact_author_phone +81-86-251-7842
_publ_section_title
;
 Supramolecular Spin-Crossover Iron Complexes Based on
 Imidazole-Imidazolate Hydrogen Bonds
;
_journal_name_full 'Inorganic Chemistry'
_journal_page_first 4154
_journal_page_last 4171
_journal_paper_doi 10.1021/ic0498384
_journal_volume 43
_journal_year 2004
_chemical_formula_moiety 'C18 H30 B2 F8 Fe N10 O3 '
_chemical_formula_sum 'C18 H30 B2 F8 Fe N10 O3'
_chemical_formula_weight 663.95
_space_group_IT_number 155
_symmetry_cell_setting trigonal
_symmetry_Int_Tables_number 155
_symmetry_space_group_name_Hall 'R 3 2"'
_symmetry_space_group_name_H-M 'R 3 2 :H'
_cell_angle_alpha 90
_cell_angle_beta 90.000(2)
_cell_angle_gamma 120.000(5)
_cell_formula_units_Z 6
_cell_length_a 11.9901(5)
_cell_length_b 11.990(1)
_cell_length_c 35.553(2)
_cell_measurement_reflns_used 15845
_cell_measurement_temperature 293.1
_cell_measurement_theta_max 27.4
_cell_measurement_theta_min 1.7
_cell_volume 4426.4(5)
_computing_cell_refinement PROCESS-AUTO
_computing_data_collection PROCESS-AUTO
_computing_data_reduction CrystalStructure
_computing_publication_material 'CrystalStructure Ver. 3.10'
_computing_structure_refinement CRYSTALS
_computing_structure_solution SIR92
_diffrn_detector_area_resol_mean 10.00
_diffrn_measured_fraction_theta_full 0.9991
_diffrn_measured_fraction_theta_max 0.9991
_diffrn_measurement_device_type 'Rigaku RAXIS-RAPID'
_diffrn_measurement_method \w
_diffrn_radiation_type 'Mo K\a'
_diffrn_radiation_wavelength 0.7107
_diffrn_reflns_av_R_equivalents 0.060
_diffrn_reflns_limit_h_max 15
_diffrn_reflns_limit_h_min -15
_diffrn_reflns_limit_k_max 15
_diffrn_reflns_limit_k_min -15
_diffrn_reflns_limit_l_max 46
_diffrn_reflns_limit_l_min -46
_diffrn_reflns_number 10952
_diffrn_reflns_theta_full 27.48
_diffrn_reflns_theta_max 27.48
_exptl_absorpt_coefficient_mu 0.601
_exptl_absorpt_correction_type none
_exptl_crystal_colour orange
_exptl_crystal_density_diffrn 1.494
_exptl_crystal_density_method 'not measured'
_exptl_crystal_description plate
_exptl_crystal_F_000 2040.00
_exptl_crystal_size_max 0.10
_exptl_crystal_size_mid 0.10
_exptl_crystal_size_min 0.10
_refine_diff_density_max 1.74
_refine_diff_density_min -0.65
_refine_ls_extinction_method none
_refine_ls_goodness_of_fit_ref 0.887
_refine_ls_hydrogen_treatment refall
_refine_ls_number_parameters 135
_refine_ls_number_reflns 2272
_refine_ls_R_factor_gt 0.0720
_refine_ls_shift/su_max 0.0010
_refine_ls_structure_factor_coef Fsqd
_refine_ls_weighting_details 'w = 1/[0.0010Fo^2^ + 3.0000\s^2^(Fo) + 0.5000]/(4Fo^2^)'
_refine_ls_weighting_scheme calc
_refine_ls_wR_factor_ref 0.1640
_reflns_number_gt 1173
_reflns_number_total 2272
_reflns_threshold_expression F^2^>2.0\s(F^2^)
_cod_data_source_file ic0498384si20040401_112019_02.cif
_cod_data_source_block '_[Fe(H3L)](BF4)2+3H2O293K'
_cod_original_cell_volume 4426.4(6)
_cod_original_sg_symbol_H-M 'R 3 2 '
_cod_original_formula_sum 'C18 H30 B2 F8 Fe N10 O3 '
_cod_database_code 4311298

loop_
_symmetry_equiv_pos_as_xyz
x,y,z
x+1/3,y+2/3,z+2/3
x+2/3,y+1/3,z+1/3
-y,x-y,z
-y+1/3,x-y+2/3,z+2/3
-y+2/3,x-y+1/3,z+1/3
-x+y,-x,z
-x+y+1/3,-x+2/3,z+2/3
-x+y+2/3,-x+1/3,z+1/3
y,x,-z
y+1/3,x+2/3,-z+2/3
y+2/3,x+1/3,-z+1/3
x-y,-y,-z
x-y+1/3,-y+2/3,-z+2/3
x-y+2/3,-y+1/3,-z+1/3
-x,-x+y,-z
-x+1/3,-x+y+2/3,-z+2/3
-x+2/3,-x+y+1/3,-z+1/3

loop_
_atom_site_label
_atom_site_type_symbol
_atom_site_fract_x
_atom_site_fract_y
_atom_site_fract_z
_atom_site_U_iso_or_equiv
_atom_site_adp_type
_atom_site_occupancy
_atom_site_symmetry_multiplicity
_atom_site_calc_flag
_atom_site_refinement_flags
_atom_site_disorder_assembly
_atom_site_disorder_group
Fe1 Fe 0.0000 0.0000 0.31116(4) 0.0599(3) Uani 1.00 1 d . . .
F1 F 0.775(1) 0.372(2) 0.3037(3) 0.208(5) Uiso 0.50 1 d P . .
F2 F 0.114(4) 0.234(2) 0.1402(6) 0.319(9) Uiso 0.50 1 d P . .
F3 F -0.030(2) 0.182(3) 0.1650(7) 0.29(1) Uiso 0.50 1 d P . .
F4 F 0.029(3) 0.290(3) 0.126(1) 0.37(2) Uiso 0.50 1 d P . .
F5 F 0.079(4) 0.413(4) 0.1667 0.38(3) Uiso 0.50 1 d P . .
O1 O 0.3333 0.430(1) 0.1667 0.36(2) Uani 1.00 1 d . . .
O2 O 0.3333 0.6667 0.1667 0.246(8) Uani 1.00 1 d . . .
O3 O 0.6667 0.3333 0.2065(8) 0.38(1) Uani 1.00 1 d . . .
N1 N 0.0000 0.0000 0.3924(2) 0.065(2) Uani 1.00 1 d . . .
N2 N 0.1871(5) 0.0573(5) 0.3372(1) 0.065(2) Uani 1.00 1 d . . .
N3 N 0.1401(6) 0.1492(5) 0.2737(1) 0.068(2) Uani 1.00 1 d . . .
N4 N 0.2761(9) 0.2775(7) 0.2309(2) 0.106(3) Uani 1.00 1 d . . .
C1 C 0.1321(7) 0.044(1) 0.4026(2) 0.088(3) Uani 1.00 1 d . . .
C2 C 0.2001(7) 0.0081(8) 0.3733(2) 0.085(3) Uani 1.00 1 d . . .
C3 C 0.2850(6) 0.138(1) 0.3190(2) 0.080(3) Uani 1.00 1 d . . .
C4 C 0.2640(7) 0.1892(6) 0.2842(2) 0.070(2) Uani 1.00 1 d . . .
C5 C 0.152(1) 0.2050(9) 0.2412(2) 0.091(3) Uani 1.00 1 d . . .
C6 C 0.3479(9) 0.2686(8) 0.2569(2) 0.097(3) Uani 1.00 1 d . . .
B1 B 0.074(3) 0.299(2) 0.1613(9) 0.22(2) Uiso 0.50 1 d P . .
B2 B 0.6667 0.3333 0.3333 0.19(1) Uiso 1.00 1 d . . .
H1 H 0.1774(7) 0.135(1) 0.4056(2) 0.104(4) Uiso 1.00 1 c . . .
H2 H 0.1331(7) 0.004(1) 0.4257(2) 0.104(4) Uiso 1.00 1 c . . .
H3 H 0.1618(7) -0.0829(8) 0.3721(2) 0.110(4) Uiso 1.00 1 c . . .
H4 H 0.2887(7) 0.0453(8) 0.3795(2) 0.110(4) Uiso 1.00 1 c . . .
H5 H 0.3692(6) 0.164(1) 0.3279(2) 0.098(3) Uiso 1.00 1 c . . .
H6 H 0.081(5) 0.190(4) 0.225(1) 0.04(1) Uiso 1.00 1 c . . .
H7 H 0.4394(9) 0.3115(8) 0.2572(2) 0.109(4) Uiso 1.00 1 c . . .
H8 H 0.294(5) 0.300(5) 0.196(1) 0.06(1) Uiso 1.00 1 c . . .

loop_
_atom_site_aniso_label
_atom_site_aniso_U_11
_atom_site_aniso_U_22
_atom_site_aniso_U_33
_atom_site_aniso_U_12
_atom_site_aniso_U_13
_atom_site_aniso_U_23
Fe1 0.0582(6) 0.0582(6) 0.0635(8) 0.0291(3) 0.0000 0.0000
O1 1.20(7) 0.38(2) 0.110(7) 0.60(4) 0.25(2) 0.12(1)
O2 0.32(2) 0.32(2) 0.10(1) 0.158(9) 0.0000 0.0000
O3 0.35(2) 0.35(2) 0.43(3) 0.17(1) 0.0000 0.0000
N1 0.068(3) 0.068(3) 0.059(4) 0.034(2) 0.0000 0.0000
N2 0.069(4) 0.070(4) 0.059(3) 0.036(3) -0.001(3) -0.008(3)
N3 0.084(4) 0.061(4) 0.058(3) 0.036(3) 0.002(3) 0.003(3)
N4 0.143(8) 0.076(5) 0.073(5) 0.035(5) 0.034(5) 0.006(4)
C1 0.084(5) 0.113(8) 0.065(3) 0.047(5) -0.003(4) 0.005(5)
C2 0.076(5) 0.120(7) 0.078(4) 0.062(5) -0.005(4) 0.011(4)
C3 0.063(4) 0.091(7) 0.090(4) 0.043(6) 0.001(4) -0.008(6)
C4 0.067(5) 0.059(4) 0.073(4) 0.022(4) 0.022(4) -0.003(4)
C5 0.099(7) 0.094(6) 0.065(5) 0.038(6) 0.012(5) -0.000(5)
C6 0.109(8) 0.073(6) 0.090(5) 0.030(5) 0.021(6) -0.015(5)

loop_
_atom_type_symbol
_atom_type_description
_atom_type_scat_dispersion_real
_atom_type_scat_dispersion_imag
_atom_type_scat_source
C C 0.003 0.002
;
International Tables for Crystallography
(1992, Vol. C, Tables 4.2.6.8 and 6.1.1.4)
;
H H 0.000 0.000
;
International Tables for Crystallography
(1992, Vol. C, Table 6.1.1.4)
;
B B 0.001 0.001
;
International Tables for Crystallography
(1992, Vol. C, Tables 4.2.6.8 and 6.1.1.4)
;
F F 0.017 0.010
;
International Tables for Crystallography
(1992, Vol. C, Tables 4.2.6.8 and 6.1.1.4)
;
Fe Fe 0.346 0.844
;
International Tables for Crystallography
(1992, Vol. C, Tables 4.2.6.8 and 6.1.1.4)
;
O O 0.011 0.006
;
International Tables for Crystallography
(1992, Vol. C, Tables 4.2.6.8 and 6.1.1.4)
;
N N 0.006 0.003
;
International Tables for Crystallography
(1992, Vol. C, Tables 4.2.6.8 and 6.1.1.4)
;

loop_
_geom_angle_atom_site_label_1
_geom_angle_site_symmetry_1
_geom_angle_atom_site_label_2
_geom_angle_site_symmetry_2
_geom_angle_atom_site_label_3
_geom_angle_site_symmetry_3
_geom_angle
_geom_angle_publ_flag
N2 . Fe1 . N3 . 75.7(2) yes
F4 . F2 . B1 . 54.6(11) yes
F2 . F4 . B1 . 54.6(11) yes
Fe1 . N2 . C2 . 123.0(5) yes
Fe1 . N2 . C3 . 115.9(4) yes
C2 . N2 . C3 . 121.0(6) yes
Fe1 . N3 . C4 . 112.2(4) yes
Fe1 . N3 . C5 . 143.1(6) yes
C4 . N3 . C5 . 103.9(7) yes
C5 . N4 . C6 . 108.3(8) yes
C5 . N4 . H8 . 114.8(3) no
C6 . N4 . H8 . 131.7(3) no
N1 . C1 . C2 . 111.9(6) yes
N1 . C1 . H1 . 109.8(9) no
C2 . C1 . H1 . 108.8(9) no
N1 . C1 . H2 . 108.6(8) no
C2 . C1 . H2 . 108.1(9) no
H1 . C1 . H2 . 109.5(1) no
N2 . C2 . C1 . 108.2(6) yes
N2 . C2 . H3 . 109.7(9) no
C1 . C2 . H3 . 109.7(9) no
N2 . C2 . H4 . 109.6(9) no
C1 . C2 . H4 . 110.1(9) no
H3 . C2 . H4 . 109.5(1) no
N2 . C3 . C4 . 117.8(6) yes
N2 . C3 . H5 . 120.7(1) no
C4 . C3 . H5 . 121.5(1) no
N3 . C4 . C3 . 118.0(6) yes
N3 . C4 . C6 . 109.9(7) yes
C3 . C4 . C6 . 132.0(8) yes
N3 . C5 . N4 . 112.1(9) yes
N3 . C5 . H6 . 124.1(3) no
N4 . C5 . H6 . 123.5(3) no
N4 . C6 . C4 . 105.8(8) yes
N4 . C6 . H7 . 126.6(1) no
C4 . C6 . H7 . 127.5(1) no
F2 . B1 . F3 . 81.7(21) yes
F2 . B1 . F4 . 70.8(22) yes
F3 . B1 . F4 . 83.2(24) yes
F2 . B1 . F5 . 145.6(26) yes
F3 . B1 . F5 . 127.0(44) yes
F4 . B1 . F5 . 92.2(28) yes

loop_
_geom_bond_atom_site_label_1
_geom_bond_site_symmetry_1
_geom_bond_atom_site_label_2
_geom_bond_site_symmetry_2
_geom_bond_distance
_geom_bond_publ_flag
Fe1 . N2 . 2.195(5) yes
Fe1 . N3 . 2.189(6) yes
F1 . B2 . 1.550(12) yes
F2 . F4 . 1.55(4) yes
F2 . B1 . 1.340(1) yes
F3 . B1 . 1.340(1) yes
F4 . B1 . 1.340(1) yes
F5 . B1 . 1.340(1) yes
N1 . C1 . 1.444(7) yes
N2 . C2 . 1.454(8) yes
N2 . C3 . 1.263(8) yes
N3 . C4 . 1.365(8) yes
N3 . C5 . 1.306(9) yes
N4 . C5 . 1.346(11) yes
N4 . C6 . 1.30(1) yes
N4 . H8 . 1.28(5) no
C1 . C2 . 1.509(9) yes
C1 . H1 . 0.95(1) no
C1 . H2 . 0.95(1) no
C2 . H3 . 0.95(1) no
C2 . H4 . 0.95(1) no
C3 . C4 . 1.46(1) yes
C3 . H5 . 0.95(1) no
C4 . C6 . 1.38(1) yes
C5 . H6 . 0.96(6) no
C6 . H7 . 0.95(1) no
Fe1 . N3 . 2.189(6) yes
Fe1 . C3 . 2.973(6) yes
Fe1 . H3 . 3.373(7) no
F3 . B1 . 1.340(1) yes
N1 . H3 . 2.684(7) no
C1 . C3 . 3.375(9) yes
C1 . H3 . 2.037(11) no
C3 . H1 . 3.330(9) no
H1 . H3 . 2.787(12) no
Fe1 . C4 . 2.984(7) yes
F4 . O1 . 3.47(3) yes
F4 . B1 . 1.340(1) yes
O1 . N4 . 2.790(9) yes
N1 . H4 . 3.257(7) no
N4 . B1 . 3.57(4) yes
C1 . H4 . 2.04(1) no
H1 . H4 . 2.286(11) no
Fe1 . C5 . 3.326(9) yes
F5 . O1 . 2.95(2) yes
F5 . B1 . 1.340(1) yes
C5 . B1 . 3.36(4) yes
H1 . H5 . 3.500(9) no
B1 . H6 . 2.65(6) no
F3 . F4 . 1.78(4) yes
N3 . N4 . 2.200(9) yes
N3 . C4 . 1.365(8) yes
N4 . C3 . 3.580(12) yes
C3 . C4 . 1.46(1) yes
C3 . H4 . 2.43(1) no
H3 . H4 . 1.55121(16) no
F3 . F5 . 2.40(5) yes
F3 . C5 . 3.40(3) yes
N3 . C5 . 1.306(9) yes
N3 . H5 . 3.287(9) no
C3 . C5 . 3.481(12) yes
C3 . H5 . 0.950 no
H3 . H5 . 3.169(12) no
F3 . H6 . 2.50(6) no
N3 . C6 . 2.247(11) yes
N3 . H6 . 2.01(5) no
C3 . C6 . 2.594(13) yes
F4 . F5 . 1.93(5) yes
N4 . C5 . 1.346(11) yes
C4 . C5 . 2.103(13) yes
C4 . H5 . 2.12(1) no
H4 . H5 . 2.223(11) no
N4 . C6 . 1.30(1) yes
N4 . H6 . 2.04(6) no
C4 . C6 . 1.38(1) yes
C4 . H6 . 3.04(6) no
F5 . H6 . 3.39(5) no
C5 . C6 . 2.148(14) yes
C5 . H6 . 0.96(5) no
C6 . H5 . 2.888(13) no
Fe1 . N2 . 2.195(5) yes
Fe1 . C2 . 3.227(7) yes
F2 . H8 . 2.73(6) no
O1 . H8 . 1.73(5) no
B1 . H8 . 2.91(7) no
F1 . B2 . 1.550(12) yes
B2 . H5 . 3.105(7) no

loop_
_geom_contact_atom_site_label_1
_geom_contact_site_symmetry_1
_geom_contact_atom_site_label_2
_geom_contact_site_symmetry_2
_geom_contact_distance
_geom_contact_publ_flag
Fe1 . N1 . 2.889(7) yes
Fe1 . N2 . 2.195(5) yes
Fe1 . N2 4_555 2.195(5) yes
Fe1 . N2 7_555 2.195(5) yes
Fe1 . N3 . 2.189(6) yes
Fe1 . N3 4_555 2.189(6) yes
Fe1 . N3 7_555 2.189(6) yes
Fe1 . C1 . 3.539(6) yes
Fe1 . C1 4_555 3.539(6) yes
Fe1 . C1 7_555 3.539(6) yes
Fe1 . C2 . 3.227(7) yes
Fe1 . C2 4_555 3.227(7) yes
Fe1 . C2 7_555 3.227(7) yes
Fe1 . C3 . 2.973(6) yes
Fe1 . C3 4_555 2.973(6) yes
Fe1 . C3 7_555 2.973(6) yes
Fe1 . C4 . 2.984(7) yes
Fe1 . C4 4_555 2.984(7) yes
Fe1 . C4 7_555 2.984(7) yes
Fe1 . C5 . 3.326(9) yes
Fe1 . C5 4_555 3.326(9) yes
Fe1 . C5 7_555 3.326(9) yes
Fe1 . H3 . 3.373(7) no
Fe1 . H3 4_555 3.373(7) no
Fe1 . H3 7_555 3.373(7) no
F1 . C3 4_655 3.39(2) yes
F1 . C3 17_655 3.245(14) yes
F1 . C6 7_665 3.35(2) yes
F1 . B2 . 1.550(12) yes
F1 . B2 11_545 1.550(12) yes
F1 . H4 17_655 3.035(15) no
F1 . H5 4_655 2.60(2) no
F1 . H5 7_665 3.11(2) no
F1 . H5 17_655 2.331(14) no
F1 . H7 4_655 3.06(2) no
F1 . H7 7_665 2.56(2) no
F2 . F3 . 1.75(4) yes
F2 . F3 7_555 3.31(3) yes
F2 . F4 . 1.55(4) yes
F2 . F5 . 2.560(18) yes
F2 . O1 . 2.68(3) yes
F2 . O3 12_445 2.47(2) yes
F2 . N4 18_555 3.20(4) yes
F2 . C6 18_555 3.26(3) yes
F2 . B1 . 1.340(1) yes
F2 . B1 12_455 3.53(6) yes
F2 . H6 . 3.07(5) no
F2 . H7 18_555 2.76(3) no
F2 . H8 . 2.73(6) no
F2 . H8 18_555 2.70(6) no
F3 . F4 . 1.78(4) yes
F3 . F4 12_455 2.71(4) yes
F3 . F5 . 2.40(5) yes
F3 . O3 12_445 2.74(3) yes
F3 . N4 4_555 3.55(2) yes
F3 . C5 . 3.40(3) yes
F3 . B1 . 1.340(1) yes
F3 . B1 12_455 2.74(3) yes
F3 . H6 . 2.50(6) no
F3 . H8 . 3.57(6) no
F3 . H8 4_555 3.07(5) no
F3 . H8 15_455 3.35(6) no
F4 . F5 . 1.93(5) yes
F4 . F5 12_455 1.93(5) yes
F4 . O1 . 3.47(3) yes
F4 . O3 12_445 3.31(3) yes
F4 . C1 8_554 3.44(3) yes
F4 . C2 8_554 3.58(3) yes
F4 . C6 15_455 3.57(3) yes
F4 . B1 . 1.340(1) yes
F4 . B1 12_455 2.51(5) yes
F4 . H1 8_554 3.42(3) no
F4 . H2 8_554 2.88(3) no
F4 . H4 8_554 2.99(3) no
F4 . H6 12_455 3.16(6) no
F4 . H7 15_455 3.52(3) no
F4 . H7 18_555 3.49(3) no
F5 . O1 . 2.95(2) yes
F5 . O1 7_565 2.95(2) yes
F5 . O2 . 3.05(4) yes
F5 . B1 . 1.340(1) yes
F5 . B1 12_455 1.340(1) yes
F5 . H2 8_554 3.03(2) no
F5 . H2 17_555 3.03(2) no
F5 . H6 . 3.39(5) no
F5 . H6 12_455 3.39(5) no
O1 . O2 . 2.832(12) yes
O1 . N4 . 2.790(9) yes
O1 . N4 18_555 2.790(9) yes
O1 . B1 . 2.70(4) yes
O1 . B1 18_555 2.70(4) yes
O1 . H1 8_554 3.519(7) no
O1 . H1 14_555 3.519(7) no
O1 . H2 8_554 3.579(11) no
O1 . H2 14_555 3.579(11) no
O1 . H8 . 1.73(5) no
O1 . H8 18_555 1.73(5) no
O2 . H2 2_554 3.075(6) no
O2 . H2 5_554 3.075(6) no
O2 . H2 8_554 3.075(6) no
O2 . H2 11_555 3.074(6) no
O2 . H2 14_555 3.075(6) no
O2 . H2 17_555 3.075(6) no
O3 . B1 12_555 3.46(2) yes
O3 . B1 15_555 3.46(2) yes
O3 . B1 18_555 3.46(2) yes
O3 . H7 . 3.168(19) no
O3 . H7 4_655 3.167(19) no
O3 . H7 7_665 3.167(19) no
N1 . N2 . 2.797(7) yes
N1 . N2 4_555 2.797(7) yes
N1 . N2 7_555 2.797(7) yes
N1 . C1 . 1.444(7) yes
N1 . C1 4_555 1.444(7) yes
N1 . C1 7_555 1.444(7) yes
N1 . C2 . 2.448(7) yes
N1 . C2 4_555 2.448(7) yes
N1 . C2 7_555 2.448(7) yes
N1 . H1 . 1.979(7) no
N1 . H1 4_555 1.979(7) no
N1 . H1 7_555 1.979(7) no
N1 . H2 . 1.966(7) no
N1 . H2 4_555 1.966(7) no
N1 . H2 7_555 1.966(7) no
N1 . H3 . 2.684(7) no
N1 . H3 4_555 2.684(7) no
N1 . H3 7_555 2.684(7) no
N1 . H4 . 3.257(7) no
N1 . H4 4_555 3.257(7) no
N1 . H4 7_555 3.257(7) no
N2 . N3 . 2.691(7) yes
N2 . N3 7_555 3.193(7) yes
N2 . C1 . 2.401(8) yes
N2 . C2 . 1.454(8) yes
N2 . C3 . 1.263(8) yes
N2 . C4 . 2.333(8) yes
N2 . H1 . 2.627(8) no
N2 . H2 . 3.211(8) no
N2 . H3 . 1.987(8) no
N2 . H3 4_555 3.311(9) no
N2 . H3 11_545 3.533(9) no
N2 . H4 . 1.985(8) no
N2 . H4 11_545 3.568(9) no
N2 . H5 . 1.929(7) no
N3 . N4 . 2.200(9) yes
N3 . C3 . 2.421(9) yes
N3 . C4 . 1.365(8) yes
N3 . C5 . 1.306(9) yes
N3 . C5 7_555 3.421(12) yes
N3 . C6 . 2.247(11) yes
N3 . H3 17_555 3.186(9) no
N3 . H5 . 3.287(9) no
N3 . H6 . 2.01(5) no
N3 . H6 7_555 3.11(5) no
N3 . H7 . 3.165(11) no
N3 . H8 . 3.32(5) no
N4 . C3 . 3.580(12) yes
N4 . C4 . 2.14(1) yes
N4 . C5 . 1.346(11) yes
N4 . C6 . 1.30(1) yes
N4 . B1 . 3.57(4) yes
N4 . H1 14_555 2.872(12) no
N4 . H3 17_555 3.45(1) no
N4 . H6 . 2.04(6) no
N4 . H7 . 2.020(11) no
N4 . H8 . 1.28(5) no
N4 . H8 18_555 3.46(5) no
C1 . C2 . 1.509(9) yes
C1 . C2 4_555 3.171(12) yes
C1 . C3 . 3.375(9) yes
C1 . H1 . 0.95(1) no
C1 . H1 4_555 3.195(12) no
C1 . H1 7_555 2.425(12) no
C1 . H2 . 0.95(1) no
C1 . H2 4_555 2.461(12) no
C1 . H2 7_555 2.886(12) no
C1 . H3 . 2.037(11) no
C1 . H3 4_555 2.958(12) no
C1 . H4 . 2.04(1) no
C2 . C3 . 2.367(11) yes
C2 . H1 . 2.026(11) no
C2 . H1 7_555 2.875(11) no
C2 . H2 . 2.018(8) no
C2 . H3 . 0.95(1) no
C2 . H4 . 0.95(1) no
C2 . H5 . 2.534(11) no
C3 . C4 . 1.46(1) yes
C3 . C5 . 3.481(12) yes
C3 . C6 . 2.594(13) yes
C3 . H1 . 3.330(9) no
C3 . H3 . 2.974(12) no
C3 . H4 . 2.43(1) no
C3 . H4 11_545 3.129(12) no
C3 . H5 . 0.95(1) no
C3 . H5 11_545 3.40(2) no
C3 . H7 . 2.955(12) no
C4 . C5 . 2.103(13) yes
C4 . C6 . 1.38(1) yes
C4 . H3 17_555 3.501(11) no
C4 . H5 . 2.12(1) no
C4 . H6 . 3.04(6) no
C4 . H6 7_555 3.50(5) no
C4 . H7 . 2.10(1) no
C4 . H8 . 3.37(5) no
C5 . C6 . 2.148(14) yes
C5 . B1 . 3.36(4) yes
C5 . H1 14_555 3.543(14) no
C5 . H3 17_555 3.132(11) no
C5 . H6 . 0.96(6) no
C5 . H6 7_555 3.25(5) no
C5 . H7 . 3.069(14) no
C5 . H8 . 2.21(5) no
C6 . H1 14_555 3.007(12) no
C6 . H5 . 2.888(13) no
C6 . H6 . 3.06(6) no
C6 . H7 . 0.95(1) no
C6 . H8 . 2.36(5) no
B1 . H2 8_554 3.46(3) no
B1 . H6 . 2.65(6) no
B1 . H8 . 2.91(7) no
B1 . H8 18_555 3.48(6) no
B2 . H5 . 3.105(7) no
B2 . H5 4_655 3.105(7) no
B2 . H5 7_665 3.105(7) no
B2 . H5 11_545 3.105(7) no
B2 . H5 14_555 3.105(7) no
B2 . H5 17_655 3.105(7) no
